data_7161235
loop_
_publ_author_name
'Mohit, ?'
'Sharma, Ritika'
'Rawat, Diwan S.'

_publ_section_title
;
 Metal-free O-H insertion enables access to heterocycle-rich
 &#x3b1;-carbonyloxy esters.
;
_journal_name_full 'Organic &amp; biomolecular chemistry'
_journal_paper_doi 10.1039/d6ob00779a
_journal_year 2026
_chemical_formula_moiety 'C20 H17 Br N O5'
_chemical_formula_sum 'C20 H18 Br N O5'
_chemical_formula_weight 432.26
_chemical_name_systematic '1-(4-bromophenyl)-2-ethoxy-2-oxoethyl 6-methoxy-1H-indole-3-carboxylate'
_space_group_crystal_system triclinic
_space_group_IT_number 2
_space_group_name_Hall '-P 1'
_space_group_name_H-M_alt 'P -1'
_atom_sites_solution_hydrogens mixed
_atom_sites_solution_primary dual
_audit_creation_date 2026-01-17
_audit_creation_method
;
Olex2 1.5
(compiled 2025.07.13 svn.rb7424aed for OlexSys, GUI svn.r7314)
;
_audit_update_record
;
2026-06-11 deposited with the CCDC.	2026-06-22 downloaded from the CCDC.
;
_cell_angle_alpha 75.089(12)
_cell_angle_beta 88.658(10)
_cell_angle_gamma 86.199(8)
_cell_formula_units_Z 2
_cell_length_a 7.3385(7)
_cell_length_b 8.8458(10)
_cell_length_c 16.268(3)
_cell_measurement_reflns_used 1347
_cell_measurement_temperature 293(2)
_cell_measurement_theta_max 30.3180
_cell_measurement_theta_min 2.5930
_cell_volume 1018.2(2)
_computing_cell_refinement 'CrysAlisPro 1.171.44.128a (Rigaku OD, 2025)'
_computing_data_collection 'CrysAlisPro 1.171.44.128a (Rigaku OD, 2025)'
_computing_data_reduction 'CrysAlisPro 1.171.44.128a (Rigaku OD, 2025)'
_computing_molecular_graphics 'Olex2 1.5 (Dolomanov et al., 2009)'
_computing_publication_material 'Olex2 1.5 (Dolomanov et al., 2009)'
_computing_structure_refinement 'SHELXL 2018/3 (Sheldrick, 2015)'
_computing_structure_solution 'SHELXT 2018/2 (Sheldrick, 2018)'
_diffrn_ambient_temperature 293(2)
_diffrn_detector 'Hybrid Pixel Array Detector'
_diffrn_detector_area_resol_mean 10.0000
_diffrn_detector_type HyPix
_diffrn_measured_fraction_theta_full 0.878
_diffrn_measured_fraction_theta_max 0.670
_diffrn_measurement_details
;
List of Runs (angles in degrees, time in seconds):

  # Type    Start    End  Width  t~exp~   \w     \q     \k     \f   Frames
#--------------------------------------------------------------------------
  1  \w    -26.00  57.00   0.50    4.00    --   -4.99  77.00   0.00  166
  2  \w    -67.00 -17.00   0.50    4.00    --    5.93 -38.00 -90.00  100
  3  \w     13.00  38.00   0.50    4.00    --    5.93 -99.00 -90.00   50
  4  \w    -20.00  29.00   0.50    4.00    --   -4.99 -99.00  90.00   98
;
_diffrn_measurement_device 'four-circle diffractometer'
_diffrn_measurement_device_type 'XtaLAB Synergy, Single source at home/near, HyPix'
_diffrn_measurement_method '\w scans'
_diffrn_orient_matrix_type 'CrysAlisPro convention (1999,Acta A55,543-557)'
_diffrn_orient_matrix_UB_11 -0.0098544000
_diffrn_orient_matrix_UB_12 0.0088134000
_diffrn_orient_matrix_UB_13 -0.0442914000
_diffrn_orient_matrix_UB_21 0.0339898000
_diffrn_orient_matrix_UB_22 0.0757202000
_diffrn_orient_matrix_UB_23 -0.0084170000
_diffrn_orient_matrix_UB_31 0.0901625000
_diffrn_orient_matrix_UB_32 -0.0331707000
_diffrn_orient_matrix_UB_33 -0.0019780000
_diffrn_radiation_monochromator mirror
_diffrn_radiation_probe x-ray
_diffrn_radiation_type 'Mo K\a'
_diffrn_radiation_wavelength 0.71073
_diffrn_reflns_av_R_equivalents 0.0496
_diffrn_reflns_av_unetI/netI 0.1194
_diffrn_reflns_Laue_measured_fraction_full 0.878
_diffrn_reflns_Laue_measured_fraction_max 0.670
_diffrn_reflns_limit_h_max 9
_diffrn_reflns_limit_h_min -9
_diffrn_reflns_limit_k_max 11
_diffrn_reflns_limit_k_min -12
_diffrn_reflns_limit_l_max 20
_diffrn_reflns_limit_l_min -22
_diffrn_reflns_number 7779
_diffrn_reflns_point_group_measured_fraction_full 0.878
_diffrn_reflns_point_group_measured_fraction_max 0.670
_diffrn_reflns_theta_full 25.242
_diffrn_reflns_theta_max 31.210
_diffrn_reflns_theta_min 2.387
_diffrn_source 'micro-focus sealed X-ray tube'
_diffrn_source_type 'PhotonJet (Mo) X-ray Source'
_exptl_absorpt_coefficient_mu 2.047
_exptl_absorpt_correction_T_max 1.00000
_exptl_absorpt_correction_T_min 0.75245
_exptl_absorpt_correction_type multi-scan
_exptl_absorpt_process_details
;
CrysAlisPro 1.171.44.128a (Rigaku Oxford Diffraction, 2025)
Empirical absorption correction using spherical harmonics,
implemented in SCALE3 ABSPACK scaling algorithm.
;
_exptl_crystal_colour 'clear whiteish colourless'
_exptl_crystal_colour_lustre clear
_exptl_crystal_colour_modifier whiteish
_exptl_crystal_colour_primary colourless
_exptl_crystal_density_diffrn 1.410
_exptl_crystal_description block
_exptl_crystal_F_000 440
_exptl_crystal_preparation 'slow evaporation in chloroform and hexane'
_exptl_crystal_size_max 0.1
_exptl_crystal_size_mid 0.1
_exptl_crystal_size_min 0.1
_refine_diff_density_max 1.271
_refine_diff_density_min -0.845
_refine_diff_density_rms 0.085
_refine_ls_extinction_method none
_refine_ls_goodness_of_fit_ref 1.523
_refine_ls_hydrogen_treatment mixed
_refine_ls_matrix_type full
_refine_ls_number_parameters 250
_refine_ls_number_reflns 4422
_refine_ls_number_restraints 0
_refine_ls_restrained_S_all 1.523
_refine_ls_R_factor_all 0.2442
_refine_ls_R_factor_gt 0.1245
_refine_ls_shift/su_max 0.000
_refine_ls_shift/su_mean 0.000
_refine_ls_structure_factor_coef Fsqd
_refine_ls_weighting_details 'w=1/[\s^2^(Fo^2^)+(0.1000P)^2^] where P=(Fo^2^+2Fc^2^)/3'
_refine_ls_weighting_scheme calc
_refine_ls_wR_factor_gt 0.3119
_refine_ls_wR_factor_ref 0.3437
_reflns_Friedel_coverage 0.000
_reflns_number_gt 1770
_reflns_number_total 4422
_reflns_threshold_expression 'I > 2\s(I)'
_cod_data_source_file d6ob00779a2.cif
_cod_data_source_block drs-260-5a_auto
_cod_database_code 7161235
_shelx_shelxl_version_number 2018/3
_shelx_space_group_comment
;
The symmetry employed for this shelxl refinement is uniquely defined
by the following loop, which should always be used as a source of
symmetry information in preference to the above space-group names.
They are only intended as comments.
;
_cell_oxdiff_angle_alpha 75.089(12)
_cell_oxdiff_angle_beta 88.658(10)
_cell_oxdiff_angle_gamma 86.199(8)
_cell_oxdiff_length_a 7.3385(7)
_cell_oxdiff_length_b 8.8458(10)
_cell_oxdiff_length_c 16.268(2)
_cell_oxdiff_measurement_reflns_used 1289
_cell_oxdiff_volume 1018.2(2)
_shelx_estimated_absorpt_t_max 0.821
_shelx_estimated_absorpt_t_min 0.821
_diffrn_oxdiff_digest_od_ed
;

;
_diffrn_oxdiff_measurement_exp_name DRS-260-5A.par
_olex2_refinement_description
;
1. Fixed Uiso
 At 1.2 times of:
  All C(H) groups
 At 1.5 times of:
  All C(H,H,H) groups
2.a Ternary CH refined with riding coordinates:
 C00F(H00F)
2.b Aromatic/amide H refined with riding coordinates:
 C00C(H00C), C00D(H00D), C00H(H00H), C00I(H00I), C00K(H00K), C00N(H00N),
 C00O(H00O), C00Q(H00Q), C1(H1)
2.c Idealised Me refined as rotating group:
 C00P(H00A,H00B,H00E), C2(H2A,H2B,H2C)
;
_olex2_submission_special_instructions 'No special instructions were received'
_oxdiff_exptl_absorpt_empirical_details
;
Empirical correction (ABSPACK) includes:
- Absorption correction using spherical harmonics
- Frame scaling
;
_oxdiff_exptl_absorpt_empirical_full_max 1.266
_oxdiff_exptl_absorpt_empirical_full_min 0.739

loop_
_space_group_symop_operation_xyz
'x, y, z'
'-x, -y, -z'

loop_
_atom_site_label
_atom_site_type_symbol
_atom_site_fract_x
_atom_site_fract_y
_atom_site_fract_z
_atom_site_U_iso_or_equiv
_atom_site_adp_type
_atom_site_occupancy
_atom_site_site_symmetry_order
_atom_site_calc_flag
_atom_site_refinement_flags_posn
_atom_site_refinement_flags_adp
_atom_site_refinement_flags_occupancy
_atom_site_disorder_assembly
_atom_site_disorder_group
O002 O 0.4249(6) 0.5739(7) 0.3266(4) 0.0725(16) Uani 1 1 d . . . . .
O003 O 0.5757(5) 0.6762(7) 0.4172(4) 0.0788(18) Uani 1 1 d . . . . .
O004 O 0.8242(7) 0.7259(7) 0.2181(4) 0.089(2) Uani 1 1 d . . . . .
O005 O 0.5401(9) 0.8445(9) 0.2174(5) 0.109(2) Uani 1 1 d . . . . .
O006 O -0.0481(8) 0.9221(9) 0.6845(5) 0.100(2) Uani 1 1 d . . . . .
N007 N -0.0476(8) 0.6839(9) 0.4432(5) 0.076(2) Uani 1 1 d . . . . .
C008 C 0.6475(12) 0.7292(12) 0.2351(6) 0.076(2) Uani 1 1 d . . . . .
C009 C 0.4302(9) 0.6414(9) 0.3914(5) 0.063(2) Uani 1 1 d . . . . .
C00A C 0.2527(7) 0.6672(9) 0.4287(5) 0.059(2) Uani 1 1 d . . . . .
C00B C 0.2085(8) 0.7366(9) 0.4972(5) 0.0595(19) Uani 1 1 d . . . . .
C00C C 0.3126(8) 0.7998(10) 0.5518(5) 0.069(2) Uani 1 1 d . . . . .
H00C H 0.439085 0.800035 0.546926 0.082 Uiso 1 1 calc R U . . .
C00D C 0.0896(9) 0.6380(10) 0.3969(6) 0.065(2) Uani 1 1 d . . . . .
H00D H 0.076620 0.594065 0.351412 0.079 Uiso 1 1 calc R U . . .
C00E C 0.0197(8) 0.7435(10) 0.5053(6) 0.064(2) Uani 1 1 d . . . . .
C00F C 0.5920(9) 0.5649(10) 0.2791(5) 0.067(2) Uani 1 1 d . . . . .
H00F H 0.689164 0.509087 0.317710 0.081 Uiso 1 1 calc R U . . .
C00G C 0.0269(10) 0.8613(11) 0.6219(6) 0.072(2) Uani 1 1 d . . . . .
C00H C 0.2190(10) 0.8618(11) 0.6133(6) 0.080(3) Uani 1 1 d . . . . .
H00H H 0.284925 0.904141 0.649235 0.096 Uiso 1 1 calc R U . . .
C00I C -0.0748(10) 0.8014(10) 0.5669(6) 0.076(2) Uani 1 1 d . . . . .
H00I H -0.201258 0.800459 0.571423 0.091 Uiso 1 1 calc R U . . .
C00J C 0.5561(12) 0.4727(11) 0.2127(6) 0.079(2) Uani 1 1 d . . . . .
C00K C 0.3878(13) 0.4762(12) 0.1802(7) 0.093(3) Uani 1 1 d . . . . .
H00K H 0.289718 0.532805 0.197642 0.112 Uiso 1 1 calc R U . . .
C00L C 0.519(2) 0.3100(12) 0.0929(7) 0.102(3) Uani 1 1 d . . . . .
C00N C 0.3646(17) 0.3890(16) 0.1172(8) 0.118(4) Uani 1 1 d . . . . .
H00N H 0.250840 0.386022 0.093797 0.142 Uiso 1 1 calc R U . . .
C00O C 0.7026(14) 0.3930(14) 0.1834(8) 0.104(3) Uani 1 1 d . . . . .
H00O H 0.817703 0.394477 0.205811 0.124 Uiso 1 1 calc R U . . .
C00P C -0.2454(13) 0.9279(14) 0.6956(9) 0.127(5) Uani 1 1 d . . . . .
H00A H -0.300941 1.004322 0.648570 0.190 Uiso 1 1 calc R U . . .
H00B H -0.276466 0.956301 0.747562 0.190 Uiso 1 1 calc R U . . .
H00E H -0.288929 0.826799 0.698163 0.190 Uiso 1 1 calc R U . . .
C00Q C 0.685(2) 0.3121(15) 0.1228(9) 0.123(4) Uani 1 1 d . . . . .
H00Q H 0.784986 0.260793 0.103542 0.147 Uiso 1 1 calc R U . . .
C1 C 0.8984(18) 0.8754(16) 0.1675(10) 0.141(6) Uani 1 1 d . . . . .
H1 H 0.840410 0.973710 0.163528 0.169 Uiso 1 1 calc R U . . .
C2 C 1.054(2) 0.854(2) 0.1290(16) 0.232(11) Uani 1 1 d . . . . .
H2A H 1.148188 0.817242 0.170644 0.349 Uiso 1 1 calc R U . . .
H2B H 1.085397 0.950643 0.090848 0.349 Uiso 1 1 calc R U . . .
H2C H 1.041547 0.776845 0.097453 0.349 Uiso 1 1 calc R U . . .
Br2 Br 0.4687(3) 0.20128(17) 0.00780(9) 0.1670(10) Uani 1 1 d . . . . .
H007 H -0.128(10) 0.631(10) 0.442(6) 0.08(3) Uiso 1 1 d . . . . .

loop_
_atom_site_aniso_label
_atom_site_aniso_U_11
_atom_site_aniso_U_22
_atom_site_aniso_U_33
_atom_site_aniso_U_23
_atom_site_aniso_U_13
_atom_site_aniso_U_12
O002 0.060(3) 0.085(4) 0.079(4) -0.028(4) -0.007(2) -0.017(2)
O003 0.040(2) 0.110(5) 0.098(4) -0.045(4) -0.004(2) -0.013(2)
O004 0.081(4) 0.084(5) 0.106(5) -0.027(4) 0.014(3) -0.017(3)
O005 0.114(5) 0.071(5) 0.133(7) -0.012(5) 0.002(4) 0.008(4)
O006 0.101(4) 0.099(5) 0.102(5) -0.030(5) 0.016(4) 0.000(3)
N007 0.042(3) 0.094(5) 0.092(6) -0.020(5) -0.012(3) -0.020(3)
C008 0.085(5) 0.072(7) 0.074(6) -0.027(6) 0.007(4) -0.005(5)
C009 0.056(4) 0.061(5) 0.073(6) -0.022(5) -0.009(4) -0.002(3)
C00A 0.038(3) 0.071(5) 0.066(5) -0.012(5) -0.003(3) -0.011(3)
C00B 0.041(3) 0.070(5) 0.062(5) -0.004(5) -0.003(3) -0.010(3)
C00C 0.050(4) 0.095(6) 0.065(5) -0.024(5) -0.008(3) -0.012(4)
C00D 0.049(4) 0.071(5) 0.077(6) -0.018(5) -0.004(4) -0.010(3)
C00E 0.045(4) 0.064(5) 0.082(6) -0.015(5) -0.002(4) -0.010(3)
C00F 0.059(4) 0.081(6) 0.063(5) -0.022(5) -0.003(4) 0.002(4)
C00G 0.077(5) 0.071(6) 0.066(6) -0.017(5) 0.019(4) 0.004(4)
C00H 0.073(5) 0.089(7) 0.083(7) -0.029(6) -0.013(4) -0.012(4)
C00I 0.060(4) 0.065(5) 0.093(7) -0.004(6) 0.007(4) -0.005(4)
C00J 0.109(6) 0.059(6) 0.066(6) -0.009(5) -0.001(5) -0.012(4)
C00K 0.112(6) 0.088(7) 0.087(7) -0.028(7) -0.025(5) -0.025(5)
C00L 0.171(10) 0.055(6) 0.075(7) -0.004(6) 0.005(7) -0.010(6)
C00N 0.144(9) 0.106(9) 0.105(10) -0.016(9) -0.023(7) -0.043(7)
C00O 0.124(7) 0.106(9) 0.092(8) -0.045(8) 0.000(6) -0.009(6)
C00P 0.103(7) 0.097(9) 0.181(14) -0.043(10) 0.058(8) -0.008(6)
C00Q 0.157(10) 0.104(10) 0.115(11) -0.050(10) 0.007(8) 0.010(7)
C1 0.149(9) 0.095(9) 0.186(15) -0.042(11) 0.062(10) -0.055(7)
C2 0.172(13) 0.168(17) 0.33(3) -0.006(19) 0.119(17) -0.062(12)
Br2 0.322(2) 0.0988(11) 0.0946(11) -0.0394(10) -0.0092(11) -0.0572(11)

loop_
_atom_type_symbol
_atom_type_description
_atom_type_scat_dispersion_real
_atom_type_scat_dispersion_imag
_atom_type_scat_source
C C 0.0033 0.0016 'International Tables Vol C Tables 4.2.6.8 and 6.1.1.4'
H H 0.0000 0.0000 'International Tables Vol C Tables 4.2.6.8 and 6.1.1.4'
Br Br -0.2901 2.4595 'International Tables Vol C Tables 4.2.6.8 and 6.1.1.4'
N N 0.0061 0.0033 'International Tables Vol C Tables 4.2.6.8 and 6.1.1.4'
O O 0.0106 0.0060 'International Tables Vol C Tables 4.2.6.8 and 6.1.1.4'

loop_
_geom_angle_atom_site_label_1
_geom_angle_atom_site_label_2
_geom_angle_atom_site_label_3
_geom_angle
_geom_angle_site_symmetry_1
_geom_angle_site_symmetry_3
_geom_angle_publ_flag
C009 O002 C00F 116.9(5) . . ?
C008 O004 C1 116.8(8) . . ?
C00G O006 C00P 119.0(7) . . ?
C00D N007 C00E 110.6(5) . . ?
C00D N007 H007 106(6) . . ?
C00E N007 H007 134(6) . . ?
O004 C008 C00F 109.9(8) . . ?
O005 C008 O004 126.4(9) . . ?
O005 C008 C00F 123.7(8) . . ?
O002 C009 C00A 114.1(5) . . ?
O003 C009 O002 122.1(6) . . ?
O003 C009 C00A 123.8(6) . . ?
C00B C00A C009 128.9(5) . . ?
C00D C00A C009 124.0(6) . . ?
C00D C00A C00B 106.9(5) . . ?
C00C C00B C00A 134.3(5) . . ?
C00E C00B C00A 106.9(5) . . ?
C00E C00B C00C 118.7(6) . . ?
C00B C00C H00C 120.9 . . ?
C00H C00C C00B 118.2(6) . . ?
C00H C00C H00C 120.9 . . ?
N007 C00D C00A 108.3(7) . . ?
N007 C00D H00D 125.8 . . ?
C00A C00D H00D 125.8 . . ?
N007 C00E C00B 107.3(6) . . ?
N007 C00E C00I 129.0(6) . . ?
C00B C00E C00I 123.8(7) . . ?
O002 C00F C008 110.0(6) . . ?
O002 C00F H00F 109.6 . . ?
O002 C00F C00J 107.4(5) . . ?
C008 C00F H00F 109.6 . . ?
C008 C00F C00J 110.5(7) . . ?
C00J C00F H00F 109.6 . . ?
O006 C00G C00H 116.2(7) . . ?
O006 C00G C00I 123.9(7) . . ?
C00I C00G C00H 119.9(6) . . ?
C00C C00H C00G 121.5(6) . . ?
C00C C00H H00H 119.3 . . ?
C00G C00H H00H 119.3 . . ?
C00E C00I C00G 117.8(6) . . ?
C00E C00I H00I 121.1 . . ?
C00G C00I H00I 121.1 . . ?
C00K C00J C00F 120.9(7) . . ?
C00K C00J C00O 120.3(8) . . ?
C00O C00J C00F 118.7(8) . . ?
C00J C00K H00K 121.0 . . ?
C00J C00K C00N 118.0(9) . . ?
C00N C00K H00K 121.0 . . ?
C00N C00L Br2 113.3(10) . . ?
C00Q C00L C00N 123.9(10) . . ?
C00Q C00L Br2 122.8(9) . . ?
C00K C00N H00N 121.2 . . ?
C00L C00N C00K 117.7(10) . . ?
C00L C00N H00N 121.2 . . ?
C00J C00O H00O 118.6 . . ?
C00Q C00O C00J 122.7(10) . . ?
C00Q C00O H00O 118.6 . . ?
O006 C00P H00A 109.5 . . ?
O006 C00P H00B 109.5 . . ?
O006 C00P H00E 109.5 . . ?
H00A C00P H00B 109.5 . . ?
H00A C00P H00E 109.5 . . ?
H00B C00P H00E 109.5 . . ?
C00L C00Q C00O 117.4(10) . . ?
C00L C00Q H00Q 121.3 . . ?
C00O C00Q H00Q 121.3 . . ?
O004 C1 H1 123.4 . . ?
C2 C1 O004 113.1(12) . . ?
C2 C1 H1 123.4 . . ?
C1 C2 H2A 109.5 . . ?
C1 C2 H2B 109.5 . . ?
C1 C2 H2C 109.5 . . ?
H2A C2 H2B 109.5 . . ?
H2A C2 H2C 109.5 . . ?
H2B C2 H2C 109.5 . . ?

loop_
_geom_bond_atom_site_label_1
_geom_bond_atom_site_label_2
_geom_bond_distance
_geom_bond_site_symmetry_2
_geom_bond_publ_flag
O002 C009 1.341(8) . ?
O002 C00F 1.443(8) . ?
O003 C009 1.241(7) . ?
O004 C008 1.320(9) . ?
O004 C1 1.496(14) . ?
O005 C008 1.223(11) . ?
O006 C00G 1.358(9) . ?
O006 C00P 1.454(10) . ?
N007 C00D 1.346(9) . ?
N007 C00E 1.369(10) . ?
N007 H007 0.78(8) . ?
C008 C00F 1.523(13) . ?
C009 C00A 1.453(9) . ?
C00A C00B 1.426(9) . ?
C00A C00D 1.380(9) . ?
C00B C00C 1.425(9) . ?
C00B C00E 1.387(8) . ?
C00C H00C 0.9300 . ?
C00C C00H 1.405(10) . ?
C00D H00D 0.9300 . ?
C00E C00I 1.390(11) . ?
C00F H00F 0.9800 . ?
C00F C00J 1.549(10) . ?
C00G C00H 1.413(10) . ?
C00G C00I 1.402(12) . ?
C00H H00H 0.9300 . ?
C00I H00I 0.9300 . ?
C00J C00K 1.350(12) . ?
C00J C00O 1.389(12) . ?
C00K H00K 0.9300 . ?
C00K C00N 1.452(13) . ?
C00L C00N 1.392(15) . ?
C00L C00Q 1.326(15) . ?
C00L Br2 1.932(10) . ?
C00N H00N 0.9300 . ?
C00O H00O 0.9300 . ?
C00O C00Q 1.371(13) . ?
C00P H00A 0.9600 . ?
C00P H00B 0.9600 . ?
C00P H00E 0.9600 . ?
C00Q H00Q 0.9300 . ?
C1 H1 0.9300 . ?
C1 C2 1.316(16) . ?
C2 H2A 0.9600 . ?
C2 H2B 0.9600 . ?
C2 H2C 0.9600 . ?

loop_
_geom_torsion_atom_site_label_1
_geom_torsion_atom_site_label_2
_geom_torsion_atom_site_label_3
_geom_torsion_atom_site_label_4
_geom_torsion
_geom_torsion_site_symmetry_1
_geom_torsion_site_symmetry_2
_geom_torsion_site_symmetry_3
_geom_torsion_site_symmetry_4
_geom_torsion_publ_flag
O002 C009 C00A C00B -179.4(8) . . . . ?
O002 C009 C00A C00D -5.2(11) . . . . ?
O002 C00F C00J C00K 29.4(11) . . . . ?
O002 C00F C00J C00O -154.1(8) . . . . ?
O003 C009 C00A C00B 1.5(13) . . . . ?
O003 C009 C00A C00D 175.7(9) . . . . ?
O004 C008 C00F O002 157.6(6) . . . . ?
O004 C008 C00F C00J -84.0(8) . . . . ?
O005 C008 C00F O002 -23.7(11) . . . . ?
O005 C008 C00F C00J 94.7(10) . . . . ?
O006 C00G C00H C00C 179.0(9) . . . . ?
O006 C00G C00I C00E 179.6(8) . . . . ?
N007 C00E C00I C00G -177.8(10) . . . . ?
C008 O004 C1 C2 -158.3(14) . . . . ?
C008 C00F C00J C00K -90.5(10) . . . . ?
C008 C00F C00J C00O 86.0(10) . . . . ?
C009 O002 C00F C008 -63.7(9) . . . . ?
C009 O002 C00F C00J 176.0(7) . . . . ?
C009 C00A C00B C00C -1.2(16) . . . . ?
C009 C00A C00B C00E 176.3(8) . . . . ?
C009 C00A C00D N007 -176.1(8) . . . . ?
C00A C00B C00C C00H 179.2(9) . . . . ?
C00A C00B C00E N007 -1.2(10) . . . . ?
C00A C00B C00E C00I 178.6(8) . . . . ?
C00B C00A C00D N007 -0.8(9) . . . . ?
C00B C00C C00H C00G 0.4(14) . . . . ?
C00B C00E C00I C00G 2.3(13) . . . . ?
C00C C00B C00E N007 176.7(8) . . . . ?
C00C C00B C00E C00I -3.5(13) . . . . ?
C00D N007 C00E C00B 0.8(10) . . . . ?
C00D N007 C00E C00I -179.1(9) . . . . ?
C00D C00A C00B C00C -176.2(10) . . . . ?
C00D C00A C00B C00E 1.3(10) . . . . ?
C00E N007 C00D C00A 0.1(10) . . . . ?
C00E C00B C00C C00H 2.0(13) . . . . ?
C00F O002 C009 O003 -9.3(12) . . . . ?
C00F O002 C009 C00A 171.6(7) . . . . ?
C00F C00J C00K C00N 179.1(10) . . . . ?
C00F C00J C00O C00Q -178.1(11) . . . . ?
C00H C00G C00I C00E 0.2(13) . . . . ?
C00I C00G C00H C00C -1.6(14) . . . . ?
C00J C00K C00N C00L -1.3(16) . . . . ?
C00J C00O C00Q C00L -1.0(18) . . . . ?
C00K C00J C00O C00Q -1.5(17) . . . . ?
C00N C00L C00Q C00O 2.3(19) . . . . ?
C00O C00J C00K C00N 2.6(15) . . . . ?
C00P O006 C00G C00H 178.8(9) . . . . ?
C00P O006 C00G C00I -0.6(14) . . . . ?
C00Q C00L C00N C00K -1.2(18) . . . . ?
C1 O004 C008 O005 -4.2(13) . . . . ?
C1 O004 C008 C00F 174.4(8) . . . . ?
Br2 C00L C00N C00K -179.2(9) . . . . ?
Br2 C00L C00Q C00O -179.8(9) . . . . ?
